data_9007987
loop_
_publ_author_name
'Zhang, X. M.'
'Hao, Z. M.'
'Ng, S. W.'

_publ_section_title
;
 Langbeinite-type (NH4)2Mn2(SO4)3
;
_journal_name_full 'Acta Crystallographica, Section E'
_journal_page_first i82
_journal_page_last i83
_journal_paper_doi 10.1107/S1600536805011736
_journal_volume 61
_journal_year 2005
_chemical_formula_structural (NH4)2Mn2(SO4)3
_chemical_formula_sum 'H8 Mn2 N2 O12 S3'
_space_group_IT_number 198
_symmetry_space_group_name_Hall 'P 2ac 2ab 3'
_symmetry_space_group_name_H-M 'P 21 3'
_cell_angle_alpha 90
_cell_angle_beta 90
_cell_angle_gamma 90
_cell_length_a 10.188
_cell_length_b 10.188
_cell_length_c 10.188
_cell_formula_units_Z 4
_cell_volume 1057.467
_database_code_amcsd 0010445
_exptl_crystal_density_diffrn 2.727
_cod_original_formula_sum 'Mn2 S3 O12 N2 H8'
_cod_database_code 9007987
_amcsd_formula_title (NH4)2Mn2(SO4)3

loop_
_space_group_symop_operation_xyz
x,y,z
1/2-z,-x,1/2+y
-z,1/2+x,1/2-y
1/2+z,1/2-x,-y
z,x,y
1/2+y,1/2-z,-x
1/2-y,-z,1/2+x
-y,1/2+z,1/2-x
y,z,x
-x,1/2+y,1/2-z
1/2+x,1/2-y,-z
1/2-x,-y,1/2+z

loop_
_atom_site_aniso_label
_atom_site_aniso_U_11
_atom_site_aniso_U_22
_atom_site_aniso_U_33
_atom_site_aniso_U_12
_atom_site_aniso_U_13
_atom_site_aniso_U_23
Mn1 0.01270 0.01270 0.01270 -0.00070 -0.00070 -0.00070
Mn2 0.01190 0.01190 0.01190 -0.00020 0.00020 0.00020
S 0.01020 0.01110 0.01070 0.00160 -0.00010 0.00070
O1 0.02400 0.01200 0.02400 -0.00400 0.00600 -0.00100
O2 0.02800 0.03000 0.01300 0.00400 0.00300 0.00800
O3 0.01900 0.02200 0.02700 0.01000 0.00500 -0.00200
O4 0.01800 0.02900 0.02700 0.00200 -0.01200 -0.00300
N1 0.02100 0.02100 0.02100 -0.00400 0.00400 0.00400
N2 0.01900 0.01900 0.01900 0.00200 0.00200 -0.00200

loop_
_atom_site_label
_atom_site_fract_x
_atom_site_fract_y
_atom_site_fract_z
_atom_site_U_iso_or_equiv
Mn1 0.84380 0.84380 0.84380 0.01270
Mn2 0.91670 0.41670 1.08330 0.01190
S 0.87483 0.53107 0.76320 0.01070
O1 0.91910 0.66820 0.75100 0.02010
O2 0.84630 0.49930 0.90150 0.02370
O3 0.97700 0.44450 0.71170 0.02270
O4 0.75450 0.50950 0.68720 0.02500
N1 0.20100 0.70100 0.79900 0.02100
N2 0.56650 0.43350 0.93350 0.01900
H11 0.21100 0.77500 0.83500 0.08000
H12 0.15280 0.65280 0.84720 0.10000
H21 0.64150 0.46900 0.92500 0.03000
H22 0.51820 0.48180 0.98180 0.03000

loop_
_cod_related_entry_id
_cod_related_entry_database
_cod_related_entry_code
1 AMCSD 0010445
